data_1565305
loop_
_publ_author_name
'Li, Bin'
'Yan, Qing-Qing'
'Yong, Guo-Ping'

_publ_section_title
;
 Crystal structures and properties of four coordination polymers based on
 a new asymmetric ligand: Tuning structure/dimensionality by various
 organic solvents
;
_journal_name_full 'Inorganica Chimica Acta'
_journal_page_first 119403
_journal_paper_doi 10.1016/j.ica.2019.119403
_journal_volume 503
_journal_year 2020
_chemical_formula_sum 'C48 H30 Cd N4 O8'
_chemical_formula_weight 903.17
_space_group_crystal_system monoclinic
_space_group_IT_number 15
_space_group_name_Hall '-C 2yc'
_space_group_name_H-M_alt 'C 1 2/c 1'
_atom_sites_solution_hydrogens geom
_cell_angle_alpha 90
_cell_angle_beta 91.437(2)
_cell_angle_gamma 90
_cell_formula_units_Z 4
_cell_length_a 30.0300(6)
_cell_length_b 6.93730(10)
_cell_length_c 18.6980(4)
_cell_measurement_reflns_used 5338
_cell_measurement_temperature 291(2)
_cell_measurement_theta_max 71.2270
_cell_measurement_theta_min 5.5220
_cell_volume 3894.08(13)
_computing_cell_refinement 'CrysAlisPro (Rigaku OD, 2015)'
_computing_data_collection 'CrysAlisPro (Rigaku OD, 2015)'
_computing_data_reduction 'CrysAlisPro (Rigaku OD, 2015)'
_computing_molecular_graphics 'Ortep-3 (L. J. Farrugia, 2001)'
_computing_publication_material SHELXL-97
_computing_structure_refinement 'SHELXL-97 (Sheldrick, 1997)'
_computing_structure_solution 'SHELXS-2013 (Sheldrick, 1997)'
_diffrn_ambient_temperature 291(2)
_diffrn_detector_area_resol_mean 5.2169
_diffrn_measured_fraction_theta_full 0.996
_diffrn_measured_fraction_theta_max 0.970
_diffrn_measurement_device_type 'SuperNova, Dual, Cu at zero, AtlasS2'
_diffrn_measurement_method '\w scans'
_diffrn_radiation_type CuK\a
_diffrn_radiation_wavelength 1.54184
_diffrn_reflns_av_R_equivalents 0.0194
_diffrn_reflns_av_unetI/netI 0.0239
_diffrn_reflns_Laue_measured_fraction_full 0.996
_diffrn_reflns_Laue_measured_fraction_max 0.970
_diffrn_reflns_limit_h_max 33
_diffrn_reflns_limit_h_min -35
_diffrn_reflns_limit_k_max 8
_diffrn_reflns_limit_k_min -5
_diffrn_reflns_limit_l_max 22
_diffrn_reflns_limit_l_min -22
_diffrn_reflns_number 6805
_diffrn_reflns_point_group_measured_fraction_full 0.996
_diffrn_reflns_point_group_measured_fraction_max 0.970
_diffrn_reflns_theta_full 67.684
_diffrn_reflns_theta_max 71.325
_diffrn_reflns_theta_min 4.731
_diffrn_source 'micro-focus sealed X-ray tube'
_exptl_absorpt_coefficient_mu 5.029
_exptl_absorpt_correction_T_max 0.470
_exptl_absorpt_correction_T_min 0.400
_exptl_absorpt_correction_type multi-scan
_exptl_absorpt_process_details
;
CrysAlisPro 1.171.38.46 (Rigaku Oxford Diffraction, 2015)
Empirical absorption correction using spherical harmonics,
 implemented in SCALE3 ABSPACK scaling algorithm.
;
_exptl_crystal_colour yellow
_exptl_crystal_density_diffrn 1.541
_exptl_crystal_description block
_exptl_crystal_F_000 1832
_exptl_crystal_size_max 0.210
_exptl_crystal_size_mid 0.200
_exptl_crystal_size_min 0.150
_refine_diff_density_max 0.395
_refine_diff_density_min -0.547
_refine_diff_density_rms 0.055
_refine_ls_extinction_coef .
_refine_ls_extinction_method none
_refine_ls_goodness_of_fit_ref 1.078
_refine_ls_hydrogen_treatment constr
_refine_ls_matrix_type full
_refine_ls_number_parameters 277
_refine_ls_number_reflns 3678
_refine_ls_number_restraints 0
_refine_ls_restrained_S_all 1.078
_refine_ls_R_factor_all 0.0318
_refine_ls_R_factor_gt 0.0309
_refine_ls_shift/su_max 0.000
_refine_ls_shift/su_mean 0.000
_refine_ls_structure_factor_coef Fsqd
_refine_ls_weighting_details 'w=1/[\s^2^(Fo^2^)+(0.0511P)^2^+2.9576P] where P=(Fo^2^+2Fc^2^)/3'
_refine_ls_weighting_scheme calc
_refine_ls_wR_factor_gt 0.0870
_refine_ls_wR_factor_ref 0.0877
_reflns_Friedel_coverage 0.000
_reflns_Friedel_fraction_full .
_reflns_Friedel_fraction_max .
_reflns_number_gt 3550
_reflns_number_total 3678
_reflns_threshold_expression 'I > 2\s(I)'
_cod_data_source_file Compd1.cif
_cod_data_source_block 1
_cod_original_sg_symbol_H-M 'C 2/c'
_cod_database_code 1565305
_shelx_space_group_comment
;
The symmetry employed for this shelxl refinement is uniquely defined
by the following loop, which should always be used as a source of
symmetry information in preference to the above space-group names.
They are only intended as comments.
;
_shelx_estimated_absorpt_t_min 0.418
_shelx_estimated_absorpt_t_max 0.519
_shelxl_version_number 2013-4

loop_
_space_group_symop_operation_xyz
'x, y, z'
'-x, y, -z+1/2'
'x+1/2, y+1/2, z'
'-x+1/2, y+1/2, -z+1/2'
'-x, -y, -z'
'x, -y, z-1/2'
'-x+1/2, -y+1/2, -z'
'x+1/2, -y+1/2, z-1/2'

loop_
_atom_site_label
_atom_site_type_symbol
_atom_site_fract_x
_atom_site_fract_y
_atom_site_fract_z
_atom_site_U_iso_or_equiv
_atom_site_adp_type
_atom_site_occupancy
_atom_site_site_symmetry_order
_atom_site_calc_flag
_atom_site_refinement_flags_posn
_atom_site_refinement_flags_adp
_atom_site_refinement_flags_occupancy
_atom_site_disorder_assembly
_atom_site_disorder_group
Cd1 Cd 0.5000 0.43332(3) 0.7500 0.04608(10) Uani 1 2 d S T P . .
O2 O 0.43099(7) 1.4172(3) 0.28538(12) 0.0613(5) Uani 1 1 d . . . . .
O1 O 0.49302(6) 1.3422(3) 0.34147(12) 0.0672(6) Uani 1 1 d . . . . .
N1 N 0.45735(7) 0.2452(3) 0.67733(10) 0.0457(4) Uani 1 1 d . . . . .
O4 O 0.14580(8) 0.0692(3) 0.26099(13) 0.0701(6) Uani 1 1 d . . . . .
H4 H 0.1251 0.0029 0.2454 0.105 Uiso 1 1 calc R U . . .
N2 N 0.34121(7) 0.2743(3) 0.49494(11) 0.0518(5) Uani 1 1 d . . . . .
C7 C 0.39652(8) 0.5190(4) 0.49751(12) 0.0425(5) Uani 1 1 d . . . . .
H7 H 0.4228 0.5678 0.5178 0.051 Uiso 1 1 calc R U . . .
C2 C 0.40296(8) 0.2455(3) 0.58107(12) 0.0417(5) Uani 1 1 d . . . . .
C6 C 0.37911(8) 0.3515(4) 0.52250(12) 0.0432(5) Uani 1 1 d . . . . .
C17 C 0.45265(8) 1.3127(4) 0.32858(14) 0.0485(5) Uani 1 1 d . . . . .
C1 C 0.43507(8) 0.3337(3) 0.62331(12) 0.0450(5) Uani 1 1 d . . . . .
H1 H 0.4418 0.4620 0.6140 0.054 Uiso 1 1 calc R U . . .
C11 C 0.39447(8) 0.7978(4) 0.41482(12) 0.0461(5) Uani 1 1 d . . . . .
C8 C 0.37539(8) 0.6160(4) 0.44235(13) 0.0476(5) Uani 1 1 d . . . . .
C10 C 0.31960(8) 0.3643(4) 0.43939(13) 0.0482(5) Uani 1 1 d . . . . .
C14 C 0.43119(8) 1.1410(4) 0.36178(13) 0.0463(5) Uani 1 1 d . . . . .
C9 C 0.33647(9) 0.5355(4) 0.41291(14) 0.0498(6) Uani 1 1 d . . . . .
H9 H 0.3217 0.5974 0.3751 0.060 Uiso 1 1 calc R U . . .
C12 C 0.37124(9) 0.9123(4) 0.36569(16) 0.0533(6) Uani 1 1 d . . . . .
H12 H 0.3429 0.8745 0.3502 0.064 Uiso 1 1 calc R U . . .
C13 C 0.38905(9) 1.0803(4) 0.33932(16) 0.0534(6) Uani 1 1 d . . . . .
H13 H 0.3727 1.1536 0.3063 0.064 Uiso 1 1 calc R U . . .
C18 C 0.27976(8) 0.2689(4) 0.40627(13) 0.0500(6) Uani 1 1 d . . . . .
O3 O 0.16386(11) -0.1998(5) 0.3169(2) 0.1264(14) Uani 1 1 d . . . . .
C3 C 0.39385(10) 0.0534(4) 0.59564(16) 0.0557(7) Uani 1 1 d . . . . .
H3 H 0.3722 -0.0124 0.5689 0.067 Uiso 1 1 calc R U . . .
C21 C 0.20780(10) 0.0765(4) 0.33999(16) 0.0568(7) Uani 1 1 d . . . . .
C16 C 0.43664(10) 0.8603(5) 0.43703(16) 0.0624(7) Uani 1 1 d . . . . .
H16 H 0.4530 0.7874 0.4702 0.075 Uiso 1 1 calc R U . . .
C5 C 0.44799(10) 0.0603(4) 0.68950(16) 0.0566(7) Uani 1 1 d . . . . .
H5 H 0.4632 -0.0031 0.7265 0.068 Uiso 1 1 calc R U . . .
C15 C 0.45471(10) 1.0280(5) 0.41098(17) 0.0612(7) Uani 1 1 d . . . . .
H15 H 0.4830 1.0660 0.4265 0.073 Uiso 1 1 calc R U . . .
C23 C 0.27006(10) 0.0794(4) 0.42348(19) 0.0632(8) Uani 1 1 d . . . . .
H23 H 0.2876 0.0156 0.4577 0.076 Uiso 1 1 calc R U . . .
C24 C 0.17037(11) -0.0326(5) 0.30556(19) 0.0659(8) Uani 1 1 d . . . . .
C19 C 0.25192(11) 0.3617(5) 0.35717(17) 0.0661(8) Uani 1 1 d . . . . .
H19 H 0.2575 0.4898 0.3458 0.079 Uiso 1 1 calc R U . . .
C4 C 0.41717(12) -0.0392(4) 0.65006(19) 0.0667(8) Uani 1 1 d . . . . .
H4A H 0.4118 -0.1685 0.6597 0.080 Uiso 1 1 calc R U . . .
C22 C 0.23479(11) -0.0160(5) 0.3906(2) 0.0687(8) Uani 1 1 d . . . . .
H22 H 0.2291 -0.1437 0.4024 0.082 Uiso 1 1 calc R U . . .
C20 C 0.21598(11) 0.2683(5) 0.32462(17) 0.0663(8) Uani 1 1 d . . . . .
H20 H 0.1974 0.3344 0.2925 0.080 Uiso 1 1 calc R U . . .

loop_
_atom_site_aniso_label
_atom_site_aniso_U_11
_atom_site_aniso_U_22
_atom_site_aniso_U_33
_atom_site_aniso_U_23
_atom_site_aniso_U_13
_atom_site_aniso_U_12
Cd1 0.04370(15) 0.04574(15) 0.04793(15) 0.000 -0.01598(10) 0.000
O2 0.0468(10) 0.0610(12) 0.0756(13) 0.0146(9) -0.0052(9) 0.0020(8)
O1 0.0489(10) 0.0629(12) 0.0889(15) 0.0219(11) -0.0176(10) -0.0149(9)
N1 0.0482(10) 0.0448(11) 0.0434(10) 0.0041(8) -0.0127(8) -0.0033(9)
O4 0.0634(13) 0.0792(15) 0.0669(13) -0.0059(10) -0.0131(10) -0.0246(10)
N2 0.0548(12) 0.0543(12) 0.0456(10) 0.0003(9) -0.0088(9) -0.0132(10)
C7 0.0410(11) 0.0459(12) 0.0399(11) 0.0045(10) -0.0125(9) -0.0114(10)
C2 0.0437(11) 0.0426(12) 0.0385(11) 0.0015(9) -0.0045(9) -0.0092(9)
C6 0.0447(12) 0.0476(13) 0.0367(11) 0.0003(9) -0.0066(9) -0.0083(10)
C17 0.0467(13) 0.0453(13) 0.0534(13) -0.0053(10) -0.0017(10) 0.0010(10)
C1 0.0504(12) 0.0406(12) 0.0433(12) 0.0027(9) -0.0128(10) -0.0093(10)
C11 0.0438(12) 0.0525(13) 0.0416(11) -0.0006(10) -0.0059(9) -0.0062(10)
C8 0.0452(12) 0.0575(14) 0.0399(11) 0.0006(10) -0.0059(9) -0.0076(11)
C10 0.0475(13) 0.0557(14) 0.0411(12) 0.0003(11) -0.0052(10) -0.0060(11)
C14 0.0422(12) 0.0478(13) 0.0489(12) -0.0051(10) -0.0009(9) -0.0022(10)
C9 0.0461(13) 0.0599(15) 0.0427(12) 0.0072(11) -0.0106(10) -0.0100(11)
C12 0.0417(13) 0.0575(15) 0.0599(15) 0.0036(12) -0.0123(11) -0.0078(11)
C13 0.0441(13) 0.0563(15) 0.0592(15) 0.0046(11) -0.0094(11) 0.0004(11)
C18 0.0477(13) 0.0566(14) 0.0456(12) 0.0013(11) -0.0034(10) -0.0113(11)
O3 0.104(2) 0.088(2) 0.183(3) 0.034(2) -0.066(2) -0.0533(18)
C3 0.0595(16) 0.0472(14) 0.0597(16) 0.0051(11) -0.0123(13) -0.0177(11)
C21 0.0486(14) 0.0651(17) 0.0566(15) -0.0041(12) 0.0007(12) -0.0172(12)
C16 0.0524(15) 0.0717(18) 0.0619(16) 0.0158(14) -0.0213(12) -0.0132(14)
C5 0.0586(16) 0.0531(15) 0.0575(15) 0.0184(12) -0.0132(12) -0.0063(11)
C15 0.0466(14) 0.0714(18) 0.0645(17) 0.0103(14) -0.0175(12) -0.0173(13)
C23 0.0506(15) 0.0632(18) 0.0750(19) 0.0162(14) -0.0114(14) -0.0113(12)
C24 0.0542(16) 0.070(2) 0.0731(19) -0.0019(15) -0.0011(14) -0.0238(14)
C19 0.0723(18) 0.0580(16) 0.0666(17) 0.0120(14) -0.0257(14) -0.0214(15)
C4 0.075(2) 0.0447(14) 0.080(2) 0.0201(14) -0.0121(16) -0.0145(13)
C22 0.0579(17) 0.0553(16) 0.093(2) 0.0102(16) -0.0062(16) -0.0176(14)
C20 0.0668(17) 0.0704(19) 0.0607(16) 0.0093(14) -0.0224(13) -0.0218(15)

loop_
_atom_type_symbol
_atom_type_description
_atom_type_scat_dispersion_real
_atom_type_scat_dispersion_imag
_atom_type_scat_source
H H 0.0000 0.0000 'International Tables Vol C Tables 4.2.6.8 and 6.1.1.4'
C C 0.0181 0.0091 'International Tables Vol C Tables 4.2.6.8 and 6.1.1.4'
O O 0.0492 0.0322 'International Tables Vol C Tables 4.2.6.8 and 6.1.1.4'
N N 0.0311 0.0180 'International Tables Vol C Tables 4.2.6.8 and 6.1.1.4'
Cd Cd 0.1185 4.6533 'International Tables Vol C Tables 4.2.6.8 and 6.1.1.4'

loop_
_geom_angle_atom_site_label_1
_geom_angle_atom_site_label_2
_geom_angle_atom_site_label_3
_geom_angle
_geom_angle_site_symmetry_1
_geom_angle_site_symmetry_3
N1 Cd1 N1 109.42(10) . 2_656
N1 Cd1 O1 140.24(7) . 6_576
N1 Cd1 O1 90.27(7) 2_656 6_576
N1 Cd1 O1 90.27(7) . 5_676
N1 Cd1 O1 140.24(7) 2_656 5_676
O1 Cd1 O1 95.95(13) 6_576 5_676
N1 Cd1 O2 123.96(8) . 5_676
N1 Cd1 O2 86.31(7) 2_656 5_676
O1 Cd1 O2 90.44(8) 6_576 5_676
O1 Cd1 O2 54.52(7) 5_676 5_676
N1 Cd1 O2 86.31(7) . 6_576
N1 Cd1 O2 123.96(8) 2_656 6_576
O1 Cd1 O2 54.52(7) 6_576 6_576
O1 Cd1 O2 90.44(8) 5_676 6_576
O2 Cd1 O2 129.35(10) 5_676 6_576
N1 Cd1 C17 113.78(8) . 6_576
N1 Cd1 C17 110.22(7) 2_656 6_576
O1 Cd1 C17 27.22(7) 6_576 6_576
O1 Cd1 C17 91.23(8) 5_676 6_576
O2 Cd1 C17 109.42(7) 5_676 6_576
O2 Cd1 C17 27.50(7) 6_576 6_576
N1 Cd1 C17 110.23(7) . 5_676
N1 Cd1 C17 113.78(8) 2_656 5_676
O1 Cd1 C17 91.23(8) 6_576 5_676
O1 Cd1 C17 27.22(7) 5_676 5_676
O2 Cd1 C17 27.50(7) 5_676 5_676
O2 Cd1 C17 109.42(7) 6_576 5_676
C17 Cd1 C17 99.19(11) 6_576 5_676
C17 O2 Cd1 89.44(16) . 5_676
C17 O1 Cd1 94.18(16) . 5_676
C5 N1 C1 117.6(2) . .
C5 N1 Cd1 124.87(18) . .
C1 N1 Cd1 116.86(15) . .
C24 O4 H4 109.5 . .
C6 N2 C10 119.4(2) . .
C6 C7 C8 120.1(2) . .
C6 C7 H7 119.9 . .
C8 C7 H7 119.9 . .
C1 C2 C3 116.9(2) . .
C1 C2 C6 121.4(2) . .
C3 C2 C6 121.7(2) . .
N2 C6 C7 122.4(2) . .
N2 C6 C2 118.1(2) . .
C7 C6 C2 119.5(2) . .
O1 C17 O2 121.0(2) . .
O1 C17 C14 118.5(2) . .
O2 C17 C14 120.4(2) . .
O1 C17 Cd1 58.59(14) . 5_676
O2 C17 Cd1 63.07(14) . 5_676
C14 C17 Cd1 167.59(17) . 5_676
N1 C1 C2 123.8(2) . .
N1 C1 H1 118.1 . .
C2 C1 H1 118.1 . .
C12 C11 C16 117.2(2) . .
C12 C11 C8 121.6(2) . .
C16 C11 C8 121.2(2) . .
C7 C8 C9 117.8(2) . .
C7 C8 C11 120.1(2) . .
C9 C8 C11 122.0(2) . .
N2 C10 C9 119.6(2) . .
N2 C10 C18 118.4(2) . .
C9 C10 C18 121.9(2) . .
C15 C14 C13 118.3(2) . .
C15 C14 C17 120.5(2) . .
C13 C14 C17 121.0(2) . .
C10 C9 C8 120.7(2) . .
C10 C9 H9 119.6 . .
C8 C9 H9 119.6 . .
C13 C12 C11 121.8(2) . .
C13 C12 H12 119.1 . .
C11 C12 H12 119.1 . .
C12 C13 C14 120.4(3) . .
C12 C13 H13 119.8 . .
C14 C13 H13 119.8 . .
C19 C18 C23 117.9(3) . .
C19 C18 C10 122.3(2) . .
C23 C18 C10 119.8(3) . .
C4 C3 C2 119.5(3) . .
C4 C3 H3 120.2 . .
C2 C3 H3 120.2 . .
C20 C21 C22 118.8(3) . .
C20 C21 C24 122.3(3) . .
C22 C21 C24 118.8(3) . .
C15 C16 C11 121.4(3) . .
C15 C16 H16 119.3 . .
C11 C16 H16 119.3 . .
N1 C5 C4 122.7(3) . .
N1 C5 H5 118.7 . .
C4 C5 H5 118.7 . .
C16 C15 C14 120.8(2) . .
C16 C15 H15 119.6 . .
C14 C15 H15 119.6 . .
C22 C23 C18 121.0(3) . .
C22 C23 H23 119.5 . .
C18 C23 H23 119.5 . .
O3 C24 O4 123.0(3) . .
O3 C24 C21 122.8(3) . .
O4 C24 C21 114.2(3) . .
C18 C19 C20 121.6(3) . .
C18 C19 H19 119.2 . .
C20 C19 H19 119.2 . .
C5 C4 C3 119.4(2) . .
C5 C4 H4A 120.3 . .
C3 C4 H4A 120.3 . .
C23 C22 C21 120.7(3) . .
C23 C22 H22 119.7 . .
C21 C22 H22 119.7 . .
C21 C20 C19 119.9(3) . .
C21 C20 H20 120.1 . .
C19 C20 H20 120.1 . .

loop_
_geom_bond_atom_site_label_1
_geom_bond_atom_site_label_2
_geom_bond_distance
_geom_bond_site_symmetry_2
Cd1 N1 2.259(2) .
Cd1 N1 2.259(2) 2_656
Cd1 O1 2.327(2) 6_576
Cd1 O1 2.327(2) 5_676
Cd1 O2 2.424(2) 5_676
Cd1 O2 2.424(2) 6_576
Cd1 C17 2.719(3) 6_576
Cd1 C17 2.719(3) 5_676
O2 C17 1.255(3) .
O2 Cd1 2.424(2) 5_676
O1 C17 1.247(3) .
O1 Cd1 2.327(2) 5_676
N1 C5 1.334(3) .
N1 C1 1.346(3) .
O4 C24 1.306(4) .
O4 H4 0.8200 .
N2 C6 1.349(3) .
N2 C10 1.362(3) .
C7 C6 1.361(3) .
C7 C8 1.373(3) .
C7 H7 0.9300 .
C2 C1 1.375(3) .
C2 C3 1.389(3) .
C2 C6 1.488(3) .
C17 C14 1.496(4) .
C17 Cd1 2.719(3) 5_676
C1 H1 0.9300 .
C11 C12 1.389(4) .
C11 C16 1.392(3) .
C11 C8 1.483(4) .
C8 C9 1.396(3) .
C10 C9 1.387(4) .
C10 C18 1.489(3) .
C14 C15 1.388(4) .
C14 C13 1.388(4) .
C9 H9 0.9300 .
C12 C13 1.379(4) .
C12 H12 0.9300 .
C13 H13 0.9300 .
C18 C19 1.385(4) .
C18 C23 1.386(4) .
O3 C24 1.197(4) .
C3 C4 1.379(4) .
C3 H3 0.9300 .
C21 C20 1.385(4) .
C21 C22 1.387(5) .
C21 C24 1.488(4) .
C16 C15 1.378(4) .
C16 H16 0.9300 .
C5 C4 1.358(4) .
C5 H5 0.9300 .
C15 H15 0.9300 .
C23 C22 1.381(4) .
C23 H23 0.9300 .
C19 C20 1.387(4) .
C19 H19 0.9300 .
C4 H4A 0.9300 .
C22 H22 0.9300 .
C20 H20 0.9300 .

loop_
_geom_torsion_atom_site_label_1
_geom_torsion_atom_site_label_2
_geom_torsion_atom_site_label_3
_geom_torsion_atom_site_label_4
_geom_torsion
_geom_torsion_site_symmetry_1
_geom_torsion_site_symmetry_2
_geom_torsion_site_symmetry_3
_geom_torsion_site_symmetry_4
C10 N2 C6 C7 0.9(4) . . . .
C10 N2 C6 C2 -177.5(2) . . . .
C8 C7 C6 N2 0.1(4) . . . .
C8 C7 C6 C2 178.5(2) . . . .
C1 C2 C6 N2 -164.1(2) . . . .
C3 C2 C6 N2 15.9(4) . . . .
C1 C2 C6 C7 17.4(4) . . . .
C3 C2 C6 C7 -162.6(3) . . . .
Cd1 O1 C17 O2 -9.6(3) 5_676 . . .
Cd1 O1 C17 C14 166.06(19) 5_676 . . .
Cd1 O2 C17 O1 9.2(3) 5_676 . . .
Cd1 O2 C17 C14 -166.4(2) 5_676 . . .
C5 N1 C1 C2 1.1(4) . . . .
Cd1 N1 C1 C2 -170.15(19) . . . .
C3 C2 C1 N1 -0.6(4) . . . .
C6 C2 C1 N1 179.4(2) . . . .
C6 C7 C8 C9 -1.0(4) . . . .
C6 C7 C8 C11 -179.7(2) . . . .
C12 C11 C8 C7 -171.6(3) . . . .
C16 C11 C8 C7 8.7(4) . . . .
C12 C11 C8 C9 9.8(4) . . . .
C16 C11 C8 C9 -169.9(3) . . . .
C6 N2 C10 C9 -1.1(4) . . . .
C6 N2 C10 C18 175.5(2) . . . .
O1 C17 C14 C15 5.9(4) . . . .
O2 C17 C14 C15 -178.3(3) . . . .
Cd1 C17 C14 C15 79.0(9) 5_676 . . .
O1 C17 C14 C13 -167.9(3) . . . .
O2 C17 C14 C13 7.8(4) . . . .
Cd1 C17 C14 C13 -94.8(9) 5_676 . . .
N2 C10 C9 C8 0.2(4) . . . .
C18 C10 C9 C8 -176.2(3) . . . .
C7 C8 C9 C10 0.8(4) . . . .
C11 C8 C9 C10 179.5(3) . . . .
C16 C11 C12 C13 0.4(4) . . . .
C8 C11 C12 C13 -179.2(3) . . . .
C11 C12 C13 C14 -0.3(4) . . . .
C15 C14 C13 C12 0.2(4) . . . .
C17 C14 C13 C12 174.2(3) . . . .
N2 C10 C18 C19 170.1(3) . . . .
C9 C10 C18 C19 -13.4(4) . . . .
N2 C10 C18 C23 -11.1(4) . . . .
C9 C10 C18 C23 165.4(3) . . . .
C1 C2 C3 C4 -0.6(4) . . . .
C6 C2 C3 C4 179.4(3) . . . .
C12 C11 C16 C15 -0.5(5) . . . .
C8 C11 C16 C15 179.2(3) . . . .
C1 N1 C5 C4 -0.3(5) . . . .
Cd1 N1 C5 C4 170.2(3) . . . .
C11 C16 C15 C14 0.4(5) . . . .
C13 C14 C15 C16 -0.2(5) . . . .
C17 C14 C15 C16 -174.2(3) . . . .
C19 C18 C23 C22 2.5(5) . . . .
C10 C18 C23 C22 -176.3(3) . . . .
C20 C21 C24 O3 177.7(4) . . . .
C22 C21 C24 O3 -3.9(6) . . . .
C20 C21 C24 O4 -1.1(5) . . . .
C22 C21 C24 O4 177.3(3) . . . .
C23 C18 C19 C20 -1.5(5) . . . .
C10 C18 C19 C20 177.3(3) . . . .
N1 C5 C4 C3 -0.9(5) . . . .
C2 C3 C4 C5 1.4(5) . . . .
C18 C23 C22 C21 -0.8(5) . . . .
C20 C21 C22 C23 -2.0(5) . . . .
C24 C21 C22 C23 179.6(3) . . . .
C22 C21 C20 C19 3.0(5) . . . .
C24 C21 C20 C19 -178.6(3) . . . .
C18 C19 C20 C21 -1.3(5) . . . .
